data_7219512
loop_
_publ_author_name
'da Silva, Cameron Capeletti'
'Martins, Felipe T.'

_publ_section_title
;
 The Enantiopreference in the Solid State Probed in Lamivudine Crystal
 Forms with Mandelic Acid
;
_journal_name_full 'RSC Adv.'
_journal_paper_doi 10.1039/C5RA01398D
_journal_year 2015
_chemical_absolute_configuration rmad
_chemical_formula_moiety 'C8 H12 N3 O3 S, C8 H7 O3'
_chemical_formula_sum 'C16 H19 N3 O6 S'
_chemical_formula_weight 381.40
_chemical_name_common 'lamivudine R-mandelate'
_chemical_name_systematic
;
 4-amino-1-[(2R,5S)-2-(hydroxymethyl)-1,3-oxathiolan-5-yl]-(1H)-pyrimidin-2-one
        R-mandelate
;
_space_group_IT_number 19
_symmetry_cell_setting orthorhombic
_symmetry_Int_Tables_number 19
_symmetry_space_group_name_Hall 'P 2ac 2ab'
_symmetry_space_group_name_H-M 'P 21 21 21'
_atom_sites_solution_hydrogens geom
_atom_sites_solution_primary direct
_atom_sites_solution_secondary difmap
_audit_update_record
;
2014-09-10 deposited with the CCDC.
2015-02-04 downloaded from the CCDC.
;
_cell_angle_alpha 90
_cell_angle_beta 90
_cell_angle_gamma 90
_cell_formula_units_Z 4
_cell_length_a 5.3230(12)
_cell_length_b 17.152(2)
_cell_length_c 19.884(2)
_cell_measurement_reflns_used 405
_cell_measurement_temperature 293(2)
_cell_measurement_theta_max 20.46
_cell_measurement_theta_min 3.30
_cell_volume 1815.4(5)
_computing_structure_refinement 'SHELXL-97 (Sheldrick, 2008)'
_diffrn_ambient_temperature 293(2)
_diffrn_measured_fraction_theta_full 0.966
_diffrn_measured_fraction_theta_max 0.966
_diffrn_measurement_device_type 'Bruker APEX-II CCD'
_diffrn_measurement_method '\f and \w scans'
_diffrn_radiation_monochromator graphite
_diffrn_radiation_type MoK\a
_diffrn_radiation_wavelength 0.71073
_diffrn_reflns_av_R_equivalents 0.0361
_diffrn_reflns_av_unetI/netI 0.065
_diffrn_reflns_limit_h_max 6
_diffrn_reflns_limit_h_min -3
_diffrn_reflns_limit_k_max 21
_diffrn_reflns_limit_k_min -17
_diffrn_reflns_limit_l_max 25
_diffrn_reflns_limit_l_min -23
_diffrn_reflns_number 6042
_diffrn_reflns_theta_full 26.73
_diffrn_reflns_theta_max 26.73
_diffrn_reflns_theta_min 2.05
_exptl_absorpt_coefficient_mu 0.216
_exptl_absorpt_correction_type none
_exptl_crystal_density_diffrn 1.395
_exptl_crystal_density_method 'not measured'
_exptl_crystal_description needle
_exptl_crystal_F_000 800
_exptl_crystal_size_max 0.20
_exptl_crystal_size_mid 0.06
_exptl_crystal_size_min 0.04
_refine_diff_density_max 0.358
_refine_diff_density_min -0.188
_refine_diff_density_rms 0.049
_refine_ls_abs_structure_details 'Flack H D (1983), Acta Cryst. A39, 876-881'
_refine_ls_abs_structure_Flack 0.15(18)
_refine_ls_extinction_method none
_refine_ls_goodness_of_fit_ref 1.054
_refine_ls_hydrogen_treatment constr
_refine_ls_matrix_type full
_refine_ls_number_parameters 237
_refine_ls_number_reflns 3507
_refine_ls_number_restraints 0
_refine_ls_restrained_S_all 1.054
_refine_ls_R_factor_all 0.0977
_refine_ls_R_factor_gt 0.0588
_refine_ls_shift/su_max 0.024
_refine_ls_shift/su_mean 0.004
_refine_ls_structure_factor_coef Fsqd
_refine_ls_weighting_details 'calc w=1/[\s^2^(Fo^2^)+(0.1006P)^2^+0.0658P] where P=(Fo^2^+2Fc^2^)/3'
_refine_ls_weighting_scheme calc
_refine_ls_wR_factor_gt 0.1564
_refine_ls_wR_factor_ref 0.1883
_reflns_number_gt 2326
_reflns_number_total 3507
_reflns_threshold_expression >2\s(I)
_cod_data_source_file c5ra01398d2.cif
_cod_data_source_block mo_mandcam_om_293K
_cod_original_sg_symbol_H-M P212121
_cod_database_code 7219512

loop_
_symmetry_equiv_pos_as_xyz
'x, y, z'
'-x+1/2, -y, z+1/2'
'x+1/2, -y+1/2, -z'
'-x, y+1/2, -z+1/2'

loop_
_atom_site_label
_atom_site_type_symbol
_atom_site_fract_x
_atom_site_fract_y
_atom_site_fract_z
_atom_site_U_iso_or_equiv
_atom_site_adp_type
_atom_site_occupancy
_atom_site_symmetry_multiplicity
_atom_site_calc_flag
_atom_site_refinement_flags
O1' O 0.8747(6) 0.06550(17) 0.51316(15) 0.0489(8) Uani 1 1 d .
N1 N 1.2511(7) 0.00182(19) 0.48090(17) 0.0423(9) Uani 1 1 d .
N3 N 1.5839(7) -0.07616(19) 0.44537(16) 0.0427(8) Uani 1 1 d .
H3 H 1.6954 -0.0876 0.4157 0.051 Uiso 1 1 calc R
O1YM O 0.6092(8) 0.6983(2) 0.59125(15) 0.0641(10) Uani 1 1 d .
O2 O 1.4173(8) 0.0149(2) 0.37615(17) 0.0713(11) Uani 1 1 d .
O1XM O 0.4074(9) 0.6114(2) 0.65366(19) 0.0845(14) Uani 1 1 d .
C1M C 0.5750(10) 0.6617(3) 0.6442(2) 0.0491(11) Uani 1 1 d .
C6 C 1.2539(9) -0.0366(3) 0.5412(2) 0.0482(11) Uani 1 1 d .
H6 H 1.1417 -0.0213 0.5745 0.058 Uiso 1 1 calc R
O2M O 0.6783(10) 0.6293(2) 0.75928(18) 0.0873(15) Uani 1 1 d .
H2M H 0.5742 0.5971 0.7468 0.131 Uiso 1 1 calc R
C4 C 1.5867(10) -0.1168(2) 0.5036(2) 0.0470(11) Uani 1 1 d .
C2 C 1.4165(10) -0.0181(3) 0.4302(2) 0.0485(11) Uani 1 1 d .
C2' C 1.1828(10) 0.1435(3) 0.4585(3) 0.0617(13) Uani 1 1 d .
H2'1 H 1.0856 0.1775 0.4294 0.074 Uiso 1 1 calc R
H2'2 H 1.3527 0.1399 0.4411 0.074 Uiso 1 1 calc R
C1' C 1.0639(9) 0.0641(3) 0.4630(2) 0.0471(10) Uani 1 1 d .
H1' H 0.9869 0.0513 0.4197 0.057 Uiso 1 1 calc R
O5' O 0.9790(10) 0.0633(2) 0.65570(18) 0.0821(13) Uani 1 1 d .
H5' H 1.0895 0.088 0.675 0.123 Uiso 1 1 calc R
C3M C 0.7444(10) 0.7610(3) 0.7227(2) 0.0505(12) Uani 1 1 d .
C4' C 0.8779(9) 0.1344(3) 0.5540(2) 0.0497(11) Uani 1 1 d .
H4' H 0.7506 0.1705 0.5367 0.06 Uiso 1 1 calc R
C2M C 0.7513(10) 0.6770(3) 0.7035(2) 0.0552(12) Uani 1 1 d .
H2M1 H 0.923 0.6632 0.6903 0.066 Uiso 1 1 calc R
C5 C 1.4115(10) -0.0954(3) 0.5539(2) 0.0507(11) Uani 1 1 d .
H5 H 1.4064 -0.1216 0.5948 0.061 Uiso 1 1 calc R
C5' C 0.8127(12) 0.1150(3) 0.6246(3) 0.0699(15) Uani 1 1 d .
H5'1 H 0.8074 0.1628 0.6505 0.084 Uiso 1 1 calc R
H5'2 H 0.6456 0.0924 0.6254 0.084 Uiso 1 1 calc R
C6M C 0.730(2) 0.9182(5) 0.7510(4) 0.111(3) Uani 1 1 d .
H6M H 0.7302 0.9712 0.7609 0.133 Uiso 1 1 calc R
C8M C 0.9246(14) 0.8132(4) 0.6997(4) 0.090(2) Uani 1 1 d .
H8M H 1.0574 0.7951 0.6736 0.108 Uiso 1 1 calc R
C5M C 0.540(2) 0.8735(6) 0.7755(3) 0.112(3) Uani 1 1 d .
H5M H 0.4106 0.8951 0.8007 0.134 Uiso 1 1 calc R
C7M C 0.909(2) 0.8907(5) 0.7148(5) 0.123(3) Uani 1 1 d .
H7M H 1.0318 0.9244 0.6984 0.148 Uiso 1 1 calc R
C4M C 0.5493(17) 0.7910(5) 0.7608(3) 0.096(2) Uani 1 1 d .
H4M H 0.4241 0.7581 0.7769 0.115 Uiso 1 1 calc R
N4 N 1.7520(8) -0.1735(2) 0.5114(2) 0.0543(10) Uani 1 1 d .
H4A H 1.8562 -0.1842 0.4797 0.065 Uiso 1 1 calc R
H4B H 1.7554 -0.1998 0.5482 0.065 Uiso 1 1 calc R
S3' S 1.1833(2) 0.17930(7) 0.54365(7) 0.0632(4) Uani 1 1 d .

loop_
_atom_site_aniso_label
_atom_site_aniso_U_11
_atom_site_aniso_U_22
_atom_site_aniso_U_33
_atom_site_aniso_U_23
_atom_site_aniso_U_13
_atom_site_aniso_U_12
O1' 0.0353(17) 0.0470(17) 0.0645(17) -0.0075(14) 0.0042(15) -0.0025(15)
N1 0.043(2) 0.0360(18) 0.0480(18) 0.0006(15) 0.0088(17) -0.0031(16)
N3 0.044(2) 0.0369(18) 0.0477(18) 0.0002(15) 0.0114(17) -0.0021(17)
O1YM 0.073(3) 0.069(2) 0.0499(17) 0.0054(16) -0.0060(17) -0.022(2)
O2 0.082(3) 0.069(2) 0.063(2) 0.0188(18) 0.022(2) 0.023(2)
O1XM 0.092(3) 0.078(3) 0.083(2) 0.031(2) -0.042(2) -0.042(3)
C1M 0.049(3) 0.037(2) 0.061(3) 0.002(2) -0.012(2) -0.002(2)
C6 0.048(3) 0.044(2) 0.053(2) -0.0023(19) 0.014(2) 0.000(2)
O2M 0.112(4) 0.074(3) 0.075(2) 0.033(2) -0.044(3) -0.029(3)
C4 0.050(3) 0.034(2) 0.057(2) -0.0050(19) 0.007(2) -0.007(2)
C2 0.049(3) 0.040(2) 0.057(3) 0.002(2) 0.013(2) 0.000(2)
C2' 0.052(3) 0.048(3) 0.084(3) 0.004(2) 0.013(3) 0.007(2)
C1' 0.039(2) 0.051(3) 0.051(2) -0.002(2) 0.006(2) 0.004(2)
O5' 0.108(4) 0.067(2) 0.072(2) -0.0131(19) -0.016(2) 0.004(3)
C3M 0.053(3) 0.058(3) 0.041(2) -0.003(2) -0.009(2) -0.007(2)
C4' 0.035(2) 0.047(2) 0.066(3) -0.011(2) 0.001(2) 0.005(2)
C2M 0.053(3) 0.053(3) 0.059(3) 0.001(2) -0.011(2) -0.003(3)
C5 0.059(3) 0.043(2) 0.050(2) 0.0037(19) 0.014(2) 0.002(2)
C5' 0.067(4) 0.067(3) 0.076(3) -0.011(3) 0.011(3) 0.010(3)
C6M 0.149(10) 0.086(6) 0.098(5) -0.025(4) -0.025(6) 0.015(6)
C8M 0.082(5) 0.065(4) 0.123(5) 0.005(4) 0.003(4) -0.027(4)
C5M 0.140(8) 0.123(7) 0.073(4) -0.034(4) 0.008(5) 0.016(6)
C7M 0.131(8) 0.069(5) 0.170(9) 0.007(5) -0.017(7) -0.031(5)
C4M 0.104(6) 0.109(6) 0.075(4) -0.002(4) 0.018(4) 0.000(5)
N4 0.054(2) 0.046(2) 0.062(2) 0.0084(18) 0.0150(19) 0.011(2)
S3' 0.0462(7) 0.0460(7) 0.0972(10) -0.0117(6) -0.0027(7) -0.0040(6)

loop_
_atom_type_symbol
_atom_type_description
_atom_type_scat_dispersion_real
_atom_type_scat_dispersion_imag
_atom_type_scat_source
C C 0.0033 0.0016 'International Tables Vol C Tables 4.2.6.8 and 6.1.1.4'
H H 0 0 'International Tables Vol C Tables 4.2.6.8 and 6.1.1.4'
N N 0.0061 0.0033 'International Tables Vol C Tables 4.2.6.8 and 6.1.1.4'
O O 0.0106 0.006 'International Tables Vol C Tables 4.2.6.8 and 6.1.1.4'
S S 0.1246 0.1234 'International Tables Vol C Tables 4.2.6.8 and 6.1.1.4'
Cl Cl 0.1484 0.1585 'International Tables Vol C Tables 4.2.6.8 and 6.1.1.4'

loop_
_geom_angle_atom_site_label_1
_geom_angle_atom_site_label_2
_geom_angle_atom_site_label_3
_geom_angle
C1' O1' C4' 113.8(3)
C6 N1 C2 120.9(4)
C6 N1 C1' 123.8(4)
C2 N1 C1' 115.2(3)
C4 N3 C2 124.8(4)
C4 N3 H3 117.6
C2 N3 H3 117.6
O1YM C1M O1XM 125.4(4)
O1YM C1M C2M 118.6(4)
O1XM C1M C2M 116.0(4)
C5 C6 N1 122.5(4)
C5 C6 H6 118.8
N1 C6 H6 118.8
C2M O2M H2M 109.5
N4 C4 N3 119.2(4)
N4 C4 C5 123.1(4)
N3 C4 C5 117.6(4)
O2 C2 N3 122.1(4)
O2 C2 N1 122.2(4)
N3 C2 N1 115.7(4)
C1' C2' S3' 104.6(3)
C1' C2' H2'1 110.8
S3' C2' H2'1 110.8
C1' C2' H2'2 110.8
S3' C2' H2'2 110.8
H2'1 C2' H2'2 108.9
O1' C1' N1 108.5(3)
O1' C1' C2' 109.1(4)
N1 C1' C2' 112.2(4)
O1' C1' H1' 109
N1 C1' H1' 109
C2' C1' H1' 109
C5' O5' H5' 109.5
C4M C3M C8M 117.3(6)
C4M C3M C2M 121.2(5)
C8M C3M C2M 121.4(5)
O1' C4' C5' 110.3(4)
O1' C4' S3' 107.2(3)
C5' C4' S3' 114.4(4)
O1' C4' H4' 108.2
C5' C4' H4' 108.2
S3' C4' H4' 108.2
O2M C2M C3M 110.4(4)
O2M C2M C1M 109.4(4)
C3M C2M C1M 110.3(4)
O2M C2M H2M1 108.9
C3M C2M H2M1 108.9
C1M C2M H2M1 108.9
C6 C5 C4 118.4(4)
C6 C5 H5 120.8
C4 C5 H5 120.8
O5' C5' C4' 114.4(5)
O5' C5' H5'1 108.7
C4' C5' H5'1 108.7
O5' C5' H5'2 108.7
C4' C5' H5'2 108.7
H5'1 C5' H5'2 107.6
C7M C6M C5M 123.1(8)
C7M C6M H6M 118.5
C5M C6M H6M 118.5
C7M C8M C3M 120.9(8)
C7M C8M H8M 119.5
C3M C8M H8M 119.5
C6M C5M C4M 117.1(8)
C6M C5M H5M 121.4
C4M C5M H5M 121.4
C6M C7M C8M 121.7(10)
C6M C7M H7M 119.2
C8M C7M H7M 119.2
C3M C4M C5M 119.9(8)
C3M C4M H4M 120
C5M C4M H4M 120
C4 N4 H4A 120
C4 N4 H4B 120
H4A N4 H4B 120
C2' S3' C4' 87.8(2)

loop_
_geom_bond_atom_site_label_1
_geom_bond_atom_site_label_2
_geom_bond_distance
O1' C1' 1.417(5)
O1' C4' 1.435(5)
N1 C6 1.368(5)
N1 C2 1.381(6)
N1 C1' 1.504(6)
N3 C4 1.351(5)
N3 C2 1.370(6)
N3 H3 0.86
O1YM C1M 1.239(5)
O2 C2 1.214(5)
O1XM C1M 1.255(6)
C1M C2M 1.530(6)
C6 C5 1.336(6)
C6 H6 0.93
O2M C2M 1.431(6)
O2M H2M 0.82
C4 N4 1.321(6)
C4 C5 1.416(6)
C2' C1' 1.504(7)
C2' S3' 1.802(6)
C2' H2'1 0.97
C2' H2'2 0.97
C1' H1' 0.98
O5' C5' 1.398(7)
O5' H5' 0.82
C3M C4M 1.385(9)
C3M C8M 1.390(8)
C3M C2M 1.491(7)
C4' C5' 1.483(7)
C4' S3' 1.810(5)
C4' H4' 0.98
C2M H2M1 0.98
C5 H5 0.93
C5' H5'1 0.97
C5' H5'2 0.97
C6M C7M 1.286(14)
C6M C5M 1.358(13)
C6M H6M 0.93
C8M C7M 1.365(11)
C8M H8M 0.93
C5M C4M 1.447(11)
C5M H5M 0.93
C7M H7M 0.93
C4M H4M 0.93
N4 H4A 0.86
N4 H4B 0.86
